data_4073434
loop_
_publ_author_name
'Bach, Marc A.'
'Beweries, Torsten'
'Burlakov, Vladimir V.'
'Arndt, Perdita'
'Baumann, Wolfgang'
'Spannenberg, Anke'
'Rosenthal, Uwe'

_publ_section_title
;
 Migratory Insertion of an Isocyanide into 1-Zirconacyclopent-3-ynes
;
_journal_issue 18
_journal_name_full Organometallics
_journal_page_first 4592
_journal_paper_doi 10.1021/om700324k
_journal_volume 26
_journal_year 2007
_chemical_formula_sum 'C29 H43 N2 Si Zr'
_chemical_formula_weight 538.96
_chemical_name_systematic
; 
 ? 
;
_space_group_IT_number 14
_symmetry_cell_setting monoclinic
_symmetry_space_group_name_Hall '-P 2yn'
_symmetry_space_group_name_H-M 'P 1 21/n 1'
_atom_sites_solution_hydrogens geom
_atom_sites_solution_primary direct
_atom_sites_solution_secondary difmap
_audit_creation_method SHELXL-97
_cell_angle_alpha 90.00
_cell_angle_beta 92.09(3)
_cell_angle_gamma 90.00
_cell_formula_units_Z 4
_cell_length_a 9.6079(19)
_cell_length_b 24.719(5)
_cell_length_c 11.812(2)
_cell_measurement_reflns_used all
_cell_measurement_temperature 200(2)
_cell_volume 2803.5(9)
_computing_data_collection STOE-X-AREA
_computing_molecular_graphics XP
_computing_structure_refinement 'SHELXL-97 (Sheldrick, 1997)'
_computing_structure_solution 'SIR2004 (J. Appl. Cryst. 2005, 38, 381)'
_diffrn_ambient_temperature 200(2)
_diffrn_measured_fraction_theta_full 0.994
_diffrn_measured_fraction_theta_max 0.994
_diffrn_measurement_device_type 'STOE-IPDS II'
_diffrn_radiation_monochromator graphite
_diffrn_radiation_source 'fine-focus sealed tube'
_diffrn_radiation_type MoK\a
_diffrn_radiation_wavelength 0.71073
_diffrn_reflns_av_R_equivalents 0.0944
_diffrn_reflns_av_sigmaI/netI 0.0914
_diffrn_reflns_limit_h_max 11
_diffrn_reflns_limit_h_min -11
_diffrn_reflns_limit_k_max 29
_diffrn_reflns_limit_k_min -29
_diffrn_reflns_limit_l_max 14
_diffrn_reflns_limit_l_min -14
_diffrn_reflns_number 25974
_diffrn_reflns_theta_full 25.00
_diffrn_reflns_theta_max 25.00
_diffrn_reflns_theta_min 1.65
_exptl_absorpt_coefficient_mu 0.454
_exptl_absorpt_correction_type none
_exptl_crystal_colour red
_exptl_crystal_density_diffrn 1.277
_exptl_crystal_density_method 'not measured'
_exptl_crystal_description prism
_exptl_crystal_F_000 1140
_exptl_crystal_size_max 0.4
_exptl_crystal_size_mid 0.3
_exptl_crystal_size_min 0.2
_refine_diff_density_max 0.346
_refine_diff_density_min -0.365
_refine_diff_density_rms 0.066
_refine_ls_extinction_method none
_refine_ls_goodness_of_fit_ref 0.913
_refine_ls_hydrogen_treatment mixed
_refine_ls_matrix_type full
_refine_ls_number_parameters 298
_refine_ls_number_reflns 4916
_refine_ls_number_restraints 0
_refine_ls_restrained_S_all 0.913
_refine_ls_R_factor_all 0.0779
_refine_ls_R_factor_gt 0.0449
_refine_ls_shift/su_max 0.000
_refine_ls_shift/su_mean 0.000
_refine_ls_structure_factor_coef Fsqd
_refine_ls_weighting_details 'calc w=1/[\s^2^(Fo^2^)+(0.0252P)^2^+0.0000P] where P=(Fo^2^+2Fc^2^)/3'
_refine_ls_weighting_scheme calc
_refine_ls_wR_factor_gt 0.0701
_refine_ls_wR_factor_ref 0.0745
_reflns_number_gt 3189
_reflns_number_total 4916
_reflns_threshold_expression >2sigma(I)
_cod_data_source_file om700324k_2.cif
_cod_data_source_block ks484m
_cod_original_cell_volume 2803.5(10)
_cod_original_sg_symbol_H-M P2(1)/n
_cod_database_code 4073434

loop_
_symmetry_equiv_pos_as_xyz
'x, y, z'
'-x+1/2, y+1/2, -z+1/2'
'-x, -y, -z'
'x-1/2, -y-1/2, z-1/2'

loop_
_atom_site_label
_atom_site_type_symbol
_atom_site_fract_x
_atom_site_fract_y
_atom_site_fract_z
_atom_site_U_iso_or_equiv
_atom_site_adp_type
_atom_site_occupancy
_atom_site_symmetry_multiplicity
_atom_site_calc_flag
_atom_site_refinement_flags
C27 C 0.4875(6) 0.1205(4) 0.3992(6) 0.115(2) Uani 1 1 d .
H27A H 0.5292 0.1388 0.3352 0.173 Uiso 1 1 calc R
H27B H 0.5190 0.1379 0.4701 0.173 Uiso 1 1 calc R
H27C H 0.3858 0.1227 0.3912 0.173 Uiso 1 1 calc R
C28 C 0.5316(7) 0.0614(4) 0.4010(6) 0.115(3) Uani 1 1 d .
H28A H 0.5022 0.0446 0.3279 0.138 Uiso 1 1 calc R
H28B H 0.6345 0.0597 0.4076 0.138 Uiso 1 1 calc R
C29 C 0.4730(7) 0.0292(3) 0.4950(6) 0.101(2) Uani 1 1 d .
H29A H 0.3704 0.0282 0.4842 0.121 Uiso 1 1 calc R
H29B H 0.4947 0.0481 0.5675 0.121 Uiso 1 1 calc R
Zr1 Zr -0.01474(4) 0.119390(13) 0.76701(3) 0.02537(10) Uani 1 1 d .
Si1 Si -0.03287(11) 0.14627(4) 0.48547(9) 0.0346(3) Uani 1 1 d .
N1 N -0.1211(3) 0.14683(12) 0.9133(2) 0.0307(7) Uani 1 1 d .
N2 N 0.1062(3) 0.06690(12) 0.8786(2) 0.0295(7) Uani 1 1 d .
C1 C 0.1085(4) 0.10606(14) 0.9580(3) 0.0316(9) Uani 1 1 d .
C2 C -0.0006(4) 0.14426(15) 0.9757(3) 0.0323(9) Uani 1 1 d .
C3 C 0.0885(4) 0.17495(16) 1.0599(3) 0.0402(10) Uani 1 1 d .
C4 C 0.2027(4) 0.13475(15) 1.0433(3) 0.0410(10) Uani 1 1 d .
C5 C 0.3292(5) 0.1312(2) 1.0915(4) 0.0623(13) Uani 1 1 d .
H5A H 0.3593 0.1572 1.1464 0.075 Uiso 1 1 calc R
H5B H 0.3897 0.1027 1.0710 0.075 Uiso 1 1 calc R
C6 C 0.0837(5) 0.21765(19) 1.1279(4) 0.0601(13) Uani 1 1 d .
H6A H 0.0010 0.2386 1.1305 0.072 Uiso 1 1 calc R
H6B H 0.1631 0.2273 1.1739 0.072 Uiso 1 1 calc R
C7 C -0.2355(4) 0.18289(16) 0.9529(3) 0.0403(10) Uani 1 1 d .
C8 C -0.3683(4) 0.17054(19) 0.8851(4) 0.0556(12) Uani 1 1 d .
H8A H -0.3939 0.1326 0.8961 0.083 Uiso 1 1 calc R
H8B H -0.3538 0.1771 0.8045 0.083 Uiso 1 1 calc R
H8C H -0.4433 0.1939 0.9106 0.083 Uiso 1 1 calc R
C9 C -0.1969(5) 0.24225(16) 0.9350(4) 0.0506(11) Uani 1 1 d .
H9A H -0.1113 0.2507 0.9792 0.076 Uiso 1 1 calc R
H9B H -0.2726 0.2655 0.9598 0.076 Uiso 1 1 calc R
H9C H -0.1819 0.2486 0.8544 0.076 Uiso 1 1 calc R
C10 C -0.2600(5) 0.17130(18) 1.0789(4) 0.0549(12) Uani 1 1 d .
H10A H -0.1751 0.1795 1.1241 0.082 Uiso 1 1 calc R
H10B H -0.2842 0.1331 1.0883 0.082 Uiso 1 1 calc R
H10C H -0.3365 0.1940 1.1044 0.082 Uiso 1 1 calc R
C11 C 0.2147(4) 0.02303(15) 0.8835(3) 0.0372(9) Uani 1 1 d .
C12 C 0.3559(4) 0.04581(18) 0.8486(4) 0.0492(11) Uani 1 1 d .
H12A H 0.3850 0.0748 0.9008 0.074 Uiso 1 1 calc R
H12B H 0.3469 0.0602 0.7713 0.074 Uiso 1 1 calc R
H12C H 0.4258 0.0169 0.8514 0.074 Uiso 1 1 calc R
C13 C 0.1704(5) -0.02140(16) 0.8022(4) 0.0522(11) Uani 1 1 d .
H13A H 0.1629 -0.0068 0.7251 0.078 Uiso 1 1 calc R
H13B H 0.0798 -0.0357 0.8234 0.078 Uiso 1 1 calc R
H13C H 0.2397 -0.0505 0.8055 0.078 Uiso 1 1 calc R
C14 C 0.2242(4) -0.00063(17) 1.0025(3) 0.0459(11) Uani 1 1 d .
H14A H 0.2528 0.0277 1.0566 0.069 Uiso 1 1 calc R
H14B H 0.2929 -0.0299 1.0054 0.069 Uiso 1 1 calc R
H14C H 0.1331 -0.0149 1.0223 0.069 Uiso 1 1 calc R
C15 C 0.0717(4) 0.17586(14) 0.6053(3) 0.0332(9) Uani 1 1 d .
C16 C 0.1919(4) 0.15254(15) 0.6581(3) 0.0370(9) Uani 1 1 d .
H16 H 0.2480 0.1251 0.6266 0.044 Uiso 1 1 calc R
C17 C 0.2143(4) 0.17682(16) 0.7654(3) 0.0405(10) Uani 1 1 d .
H17 H 0.2896 0.1693 0.8174 0.049 Uiso 1 1 calc R
C18 C 0.1077(4) 0.21362(15) 0.7820(3) 0.0397(10) Uani 1 1 d .
H18 H 0.0970 0.2354 0.8473 0.048 Uiso 1 1 calc R
C19 C 0.0192(4) 0.21290(14) 0.6856(3) 0.0349(9) Uani 1 1 d .
H19 H -0.0632 0.2338 0.6753 0.042 Uiso 1 1 calc R
C20 C -0.1249(4) 0.09628(15) 0.5741(3) 0.0330(9) Uani 1 1 d .
C21 C -0.0661(4) 0.04807(14) 0.6181(3) 0.0345(9) Uani 1 1 d .
H21 H 0.0127 0.0303 0.5892 0.041 Uiso 1 1 calc R
C22 C -0.1413(4) 0.03024(15) 0.7110(3) 0.0391(9) Uani 1 1 d .
H22 H -0.1237 -0.0017 0.7540 0.047 Uiso 1 1 calc R
C23 C -0.2461(4) 0.06789(16) 0.7285(3) 0.0394(9) Uani 1 1 d .
H23 H -0.3129 0.0662 0.7857 0.047 Uiso 1 1 calc R
C24 C -0.2356(4) 0.10914(16) 0.6462(3) 0.0386(9) Uani 1 1 d .
H24 H -0.2932 0.1403 0.6401 0.046 Uiso 1 1 calc R
C25 C -0.1532(5) 0.19621(18) 0.4192(4) 0.0521(11) Uani 1 1 d .
H25A H -0.2064 0.1791 0.3565 0.078 Uiso 1 1 calc R
H25B H -0.0997 0.2267 0.3902 0.078 Uiso 1 1 calc R
H25C H -0.2173 0.2094 0.4756 0.078 Uiso 1 1 calc R
C26 C 0.0754(4) 0.11295(19) 0.3799(3) 0.0513(11) Uani 1 1 d .
H26A H 0.0152 0.0982 0.3187 0.077 Uiso 1 1 calc R
H26B H 0.1289 0.0836 0.4164 0.077 Uiso 1 1 calc R
H26C H 0.1395 0.1394 0.3487 0.077 Uiso 1 1 calc R

loop_
_atom_site_aniso_label
_atom_site_aniso_U_11
_atom_site_aniso_U_22
_atom_site_aniso_U_33
_atom_site_aniso_U_23
_atom_site_aniso_U_13
_atom_site_aniso_U_12
C27 0.079(4) 0.134(6) 0.130(6) -0.004(6) -0.034(4) 0.006(5)
C28 0.077(4) 0.186(8) 0.083(5) -0.041(5) 0.013(4) -0.012(5)
C29 0.075(4) 0.148(7) 0.078(4) -0.042(5) -0.011(4) -0.005(4)
Zr1 0.02904(17) 0.02357(15) 0.02353(17) 0.00043(18) 0.00148(11) -0.00370(19)
Si1 0.0419(6) 0.0352(6) 0.0267(6) 0.0028(4) -0.0012(5) -0.0018(5)
N1 0.0352(18) 0.0268(15) 0.0305(17) 0.0010(13) 0.0077(14) 0.0002(13)
N2 0.0286(16) 0.0316(17) 0.0286(17) 0.0030(13) 0.0031(13) -0.0009(13)
C1 0.034(2) 0.032(2) 0.029(2) 0.0032(15) 0.0031(17) -0.0045(15)
C2 0.037(2) 0.0319(19) 0.028(2) -0.0009(16) 0.0068(18) -0.0060(17)
C3 0.053(3) 0.041(2) 0.026(2) -0.0029(17) -0.0017(19) -0.0112(19)
C4 0.046(2) 0.049(3) 0.028(2) 0.0027(16) -0.0042(18) -0.0123(18)
C5 0.055(3) 0.082(4) 0.048(3) -0.003(2) -0.016(2) -0.012(2)
C6 0.080(3) 0.056(3) 0.043(3) -0.014(2) -0.010(2) -0.009(2)
C7 0.045(2) 0.039(2) 0.037(2) 0.0004(17) 0.0100(19) 0.0099(18)
C8 0.039(3) 0.062(3) 0.066(3) -0.004(2) 0.009(2) 0.015(2)
C9 0.068(3) 0.040(2) 0.045(3) 0.0003(19) 0.013(2) 0.015(2)
C10 0.066(3) 0.051(3) 0.049(3) 0.002(2) 0.023(2) 0.013(2)
C11 0.037(2) 0.038(2) 0.038(2) 0.0065(17) 0.0049(18) 0.0070(17)
C12 0.035(2) 0.061(3) 0.053(3) 0.012(2) 0.009(2) 0.011(2)
C13 0.060(3) 0.036(2) 0.060(3) -0.003(2) 0.003(2) 0.018(2)
C14 0.039(2) 0.050(3) 0.049(3) 0.018(2) 0.001(2) 0.0080(19)
C15 0.040(2) 0.0286(19) 0.031(2) 0.0053(16) 0.0029(17) -0.0084(16)
C16 0.036(2) 0.040(2) 0.035(2) 0.0094(18) 0.0028(18) -0.0067(18)
C17 0.037(2) 0.049(2) 0.035(2) 0.0071(18) -0.0034(18) -0.0212(19)
C18 0.058(3) 0.033(2) 0.028(2) -0.0001(16) 0.0004(19) -0.019(2)
C19 0.045(2) 0.0272(19) 0.032(2) 0.0025(15) -0.0011(19) -0.0046(17)
C20 0.035(2) 0.039(2) 0.025(2) -0.0051(16) -0.0037(18) -0.0097(17)
C21 0.043(2) 0.030(2) 0.030(2) -0.0048(16) 0.0001(18) -0.0039(17)
C22 0.050(2) 0.030(2) 0.037(2) -0.0009(17) -0.0007(19) -0.0101(18)
C23 0.033(2) 0.047(2) 0.038(2) -0.0010(18) -0.0034(18) -0.0137(18)
C24 0.035(2) 0.042(3) 0.038(2) 0.0026(18) -0.0090(17) -0.0050(17)
C25 0.057(3) 0.056(3) 0.042(3) 0.012(2) -0.009(2) 0.003(2)
C26 0.064(3) 0.053(3) 0.037(2) -0.006(2) 0.006(2) -0.003(2)

loop_
_atom_type_symbol
_atom_type_description
_atom_type_scat_dispersion_real
_atom_type_scat_dispersion_imag
_atom_type_scat_source
C C 0.0033 0.0016 'International Tables Vol C Tables 4.2.6.8 and 6.1.1.4'
H H 0.0000 0.0000 'International Tables Vol C Tables 4.2.6.8 and 6.1.1.4'
N N 0.0061 0.0033 'International Tables Vol C Tables 4.2.6.8 and 6.1.1.4'
Si Si 0.0817 0.0704 'International Tables Vol C Tables 4.2.6.8 and 6.1.1.4'
Zr Zr -2.9673 0.5597 'International Tables Vol C Tables 4.2.6.8 and 6.1.1.4'

loop_
_geom_angle_atom_site_label_1
_geom_angle_atom_site_label_2
_geom_angle_atom_site_label_3
_geom_angle
_geom_angle_site_symmetry_3
C29 C28 C27 114.2(6) .
C28 C29 C29 115.0(7) 3_656
N1 Zr1 N2 87.70(11) .
N1 Zr1 C21 133.91(11) .
N2 Zr1 C21 95.33(13) .
N1 Zr1 C24 94.10(12) .
N2 Zr1 C24 134.99(12) .
C21 Zr1 C24 53.00(13) .
N1 Zr1 C19 95.10(11) .
N2 Zr1 C19 135.03(12) .
C21 Zr1 C19 113.44(12) .
C24 Zr1 C19 89.67(12) .
N1 Zr1 C15 127.71(12) .
N2 Zr1 C15 127.46(11) .
C21 Zr1 C15 85.44(12) .
C24 Zr1 C15 85.49(12) .
C19 Zr1 C15 32.70(11) .
N1 Zr1 C1 62.94(12) .
N2 Zr1 C1 32.17(11) .
C21 Zr1 C1 127.08(12) .
C24 Zr1 C1 147.82(11) .
C19 Zr1 C1 113.28(11) .
C15 Zr1 C1 126.07(12) .
N1 Zr1 C2 32.14(11) .
N2 Zr1 C2 62.89(12) .
C21 Zr1 C2 147.89(12) .
C24 Zr1 C2 125.91(12) .
C19 Zr1 C2 98.32(12) .
C15 Zr1 C2 126.29(12) .
C1 Zr1 C2 32.81(12) .
N1 Zr1 C16 135.13(12) .
N2 Zr1 C16 95.16(11) .
C21 Zr1 C16 90.50(12) .
C24 Zr1 C16 113.71(12) .
C19 Zr1 C16 53.05(12) .
C15 Zr1 C16 32.39(12) .
C1 Zr1 C16 98.32(12) .
C2 Zr1 C16 113.49(12) .
N1 Zr1 C20 126.66(12) .
N2 Zr1 C20 127.55(12) .
C21 Zr1 C20 32.30(12) .
C24 Zr1 C20 32.61(11) .
C19 Zr1 C20 85.41(12) .
C15 Zr1 C20 65.47(12) .
C1 Zr1 C20 159.34(11) .
C2 Zr1 C20 158.47(12) .
C16 Zr1 C20 85.75(12) .
N1 Zr1 C23 82.30(12) .
N2 Zr1 C23 104.56(12) .
C21 Zr1 C23 52.38(13) .
C24 Zr1 C23 32.09(12) .
C19 Zr1 C23 120.31(13) .
C15 Zr1 C23 116.26(12) .
C1 Zr1 C23 117.62(12) .
C2 Zr1 C23 107.75(12) .
C16 Zr1 C23 138.74(12) .
C20 Zr1 C23 53.48(12) .
N1 Zr1 C22 103.96(12) .
N2 Zr1 C22 83.21(12) .
C21 Zr1 C22 31.87(11) .
C24 Zr1 C22 52.69(13) .
C19 Zr1 C22 138.25(12) .
C15 Zr1 C22 116.13(12) .
C1 Zr1 C22 108.47(12) .
C2 Zr1 C22 117.50(12) .
C16 Zr1 C22 120.86(12) .
C20 Zr1 C22 53.40(12) .
C23 Zr1 C22 31.19(12) .
C25 Si1 C26 111.8(2) .
C25 Si1 C15 111.91(19) .
C26 Si1 C15 112.84(18) .
C25 Si1 C20 112.29(19) .
C26 Si1 C20 111.96(19) .
C15 Si1 C20 95.02(15) .
C2 N1 C7 118.7(3) .
C2 N1 Zr1 90.1(2) .
C7 N1 Zr1 144.3(2) .
C1 N2 C11 119.9(3) .
C1 N2 Zr1 89.3(2) .
C11 N2 Zr1 144.5(2) .
N2 C1 C2 125.6(3) .
N2 C1 C4 142.9(3) .
C2 C1 C4 91.0(3) .
N2 C1 Zr1 58.52(18) .
C2 C1 Zr1 73.9(2) .
C4 C1 Zr1 141.7(2) .
N1 C2 C1 124.7(3) .
N1 C2 C3 142.9(3) .
C1 C2 C3 91.5(3) .
N1 C2 Zr1 57.81(17) .
C1 C2 Zr1 73.3(2) .
C3 C2 Zr1 141.0(2) .
C6 C3 C2 140.7(4) .
C6 C3 C4 130.3(4) .
C2 C3 C4 88.9(3) .
C5 C4 C3 130.7(4) .
C5 C4 C1 140.8(4) .
C3 C4 C1 88.5(3) .
N1 C7 C8 109.1(3) .
N1 C7 C9 110.0(3) .
C8 C7 C9 108.9(3) .
N1 C7 C10 109.2(3) .
C8 C7 C10 108.5(3) .
C9 C7 C10 111.0(3) .
N2 C11 C13 108.8(3) .
N2 C11 C14 109.3(3) .
C13 C11 C14 108.3(3) .
N2 C11 C12 110.0(3) .
C13 C11 C12 109.1(3) .
C14 C11 C12 111.3(3) .
C16 C15 C19 105.8(3) .
C16 C15 Si1 125.9(3) .
C19 C15 Si1 124.5(3) .
C16 C15 Zr1 74.2(2) .
C19 C15 Zr1 73.60(19) .
Si1 C15 Zr1 100.06(14) .
C17 C16 C15 108.5(4) .
C17 C16 Zr1 77.2(2) .
C15 C16 Zr1 73.4(2) .
C18 C17 C16 108.4(4) .
C18 C17 Zr1 74.3(2) .
C16 C17 Zr1 71.1(2) .
C17 C18 C19 107.9(3) .
C17 C18 Zr1 74.9(2) .
C19 C18 Zr1 71.0(2) .
C18 C19 C15 109.3(4) .
C18 C19 Zr1 77.6(2) .
C15 C19 Zr1 73.7(2) .
C21 C20 C24 105.5(3) .
C21 C20 Si1 125.1(3) .
C24 C20 Si1 124.7(3) .
C21 C20 Zr1 73.2(2) .
C24 C20 Zr1 73.1(2) .
Si1 C20 Zr1 99.45(15) .
C22 C21 C20 110.0(3) .
C22 C21 Zr1 76.6(2) .
C20 C21 Zr1 74.5(2) .
C23 C22 C21 107.5(4) .
C23 C22 Zr1 74.2(2) .
C21 C22 Zr1 71.5(2) .
C22 C23 C24 108.1(3) .
C22 C23 Zr1 74.6(2) .
C24 C23 Zr1 71.6(2) .
C23 C24 C20 108.9(3) .
C23 C24 Zr1 76.3(2) .
C20 C24 Zr1 74.3(2) .

loop_
_geom_bond_atom_site_label_1
_geom_bond_atom_site_label_2
_geom_bond_distance
_geom_bond_site_symmetry_2
C27 C28 1.519(10) .
C28 C29 1.494(10) .
C29 C29 1.539(13) 3_656
Zr1 N1 2.149(3) .
Zr1 N2 2.159(3) .
Zr1 C21 2.526(4) .
Zr1 C24 2.527(4) .
Zr1 C19 2.529(3) .
Zr1 C15 2.530(3) .
Zr1 C1 2.531(4) .
Zr1 C2 2.540(4) .
Zr1 C16 2.540(3) .
Zr1 C20 2.542(4) .
Zr1 C23 2.587(4) .
Zr1 C22 2.591(4) .
Si1 C25 1.846(4) .
Si1 C26 1.846(4) .
Si1 C15 1.856(4) .
Si1 C20 1.863(4) .
N1 C2 1.351(5) .
N1 C7 1.503(5) .
N2 C1 1.348(4) .
N2 C11 1.504(5) .
C1 C2 1.432(5) .
C1 C4 1.507(5) .
C2 C3 1.495(5) .
C3 C6 1.328(6) .
C3 C4 1.499(6) .
C4 C5 1.325(6) .
C7 C8 1.513(6) .
C7 C9 1.530(5) .
C7 C10 1.542(6) .
C11 C13 1.509(6) .
C11 C14 1.523(5) .
C11 C12 1.539(5) .
C15 C16 1.414(5) .
C15 C19 1.424(5) .
C16 C17 1.412(5) .
C17 C18 1.389(6) .
C18 C19 1.396(5) .
C20 C21 1.410(5) .
C20 C24 1.423(5) .
C21 C22 1.407(5) .
C22 C23 1.392(5) .
C23 C24 1.415(5) .
